data_1548414
loop_
_publ_author_name
'Rebecca Smith'
'Inigo J. Vitorica-Yrezabal'
'Adrian Hill'
'Lee Brammer'

_publ_section_title
;
 Arene guest selectivity and pore flexibility in a metal-organic framework
 with semi-fluorinated channel walls
;
_journal_name_full 'Philosophical Transactions of the Royal Society A'
_journal_page_first 1
_journal_page_last 16
_journal_paper_doi 10.1098/rsta.2016.0031
_journal_volume 375
_journal_year 2017
_chemical_formula_moiety 'C12 H12 Ag2 F4 N2 O4'
_chemical_formula_sum 'C12 H12 Ag2 F4 N2 O4'
_chemical_formula_weight 539.98
_space_group_crystal_system trigonal
_space_group_IT_number 167
_space_group_name_Hall '-R 3 2"c'
_space_group_name_H-M_alt 'R -3 c'
_symmetry_space_group_name_Hall '-R 3 2"c'
_symmetry_space_group_name_H-M 'R -3 c :H'
_atom_sites_solution_hydrogens geom
_atom_sites_solution_primary direct
_cell_angle_alpha 90
_cell_angle_beta 90
_cell_angle_gamma 120
_cell_formula_units_Z 36
_cell_length_a 25.1849(4)
_cell_length_b 25.1849(4)
_cell_length_c 33.2733(7)
_cell_measurement_reflns_used 48925
_cell_measurement_temperature 298(2)
_cell_measurement_theta_max 25.4300
_cell_measurement_theta_min 1.7870
_cell_volume 18277.1(6)
_computing_cell_refinement
;
CrysAlisPro, Agilent Technologies,
Version 1.171.37.33 (release 27-03-2014 CrysAlis171 .NET)
(compiled Mar 27 2014,17:12:48)
;
_computing_data_collection
;
CrysAlisPro, Agilent Technologies,
Version 1.171.37.33 (release 27-03-2014 CrysAlis171 .NET)
(compiled Mar 27 2014,17:12:48)
;
_computing_data_reduction
;
CrysAlisPro, Agilent Technologies,
Version 1.171.37.33 (release 27-03-2014 CrysAlis171 .NET)
(compiled Mar 27 2014,17:12:48)
;
_computing_molecular_graphics 'Olex2 (Dolomanov et al., 2009)'
_computing_publication_material 'Olex2 (Dolomanov et al., 2009)'
_computing_structure_refinement 'ShelXL (Sheldrick, 2008)'
_computing_structure_solution 'ShelXS (Sheldrick, 2008)'
_diffrn_ambient_temperature 298
_diffrn_detector 'CCD plate'
_diffrn_measured_fraction_theta_full 0.999
_diffrn_measured_fraction_theta_max 0.999
_diffrn_measurement_details
;
#__ type_ start__ end____ width___ exp.time_
  1 omega  -15.74  208.76   0.5000   19.9980
omega____ theta____ kappa____ phi______ frames
    -       32.5000   73.7540   54.2540 449

#__ type_ start__ end____ width___ exp.time_
  2 omega    0.06  199.56   0.5000   19.9980
omega____ theta____ kappa____ phi______ frames
    -       37.5000   73.7537 -123.2450 399

#__ type_ start__ end____ width___ exp.time_
  3 phi    -23.87  -15.37   0.5000   20.0000
omega____ theta____ kappa____ phi______ frames
 116.7560   35.0000   73.7540     -     17

#__ type_ start__ end____ width___ exp.time_
  4 phi    106.60  227.60   0.5000   20.0000
omega____ theta____ kappa____ phi______ frames
 116.7556   12.5000   73.7537     -     242

#__ type_ start__ end____ width___ exp.time_
  5 omega   79.76  216.76   0.5000   19.9980
omega____ theta____ kappa____ phi______ frames
    -       40.0000   73.7537  -40.7444 274

#__ type_ start__ end____ width___ exp.time_
  6 omega  -20.64  133.86   0.5000   19.9980
omega____ theta____ kappa____ phi______ frames
    -      -32.5000   73.7537 -148.2456 309

#__ type_ start__ end____ width___ exp.time_
  7 omega  -57.64  139.36   0.5000   19.9980
omega____ theta____ kappa____ phi______ frames
    -      -12.5000   73.7537  -38.2437 394

#__ type_ start__ end____ width___ exp.time_
  8 omega   -4.24  208.76   0.5000   19.9980
omega____ theta____ kappa____ phi______ frames
    -       35.0000   73.7537   41.7556 426

#__ type_ start__ end____ width___ exp.time_
  9 omega   93.26  139.26   0.5000   19.9980
omega____ theta____ kappa____ phi______ frames
    -      -37.5000   73.7537  116.7556 92
;
_diffrn_measurement_device 'abstract diffractometer'
_diffrn_measurement_device_type 'Saxi-CrysAlisPro-abstract goniometer imported SAXI images'
_diffrn_measurement_method '\w and \p scans'
_diffrn_orient_matrix_UB_11 -0.0137326000
_diffrn_orient_matrix_UB_12 0.0168771000
_diffrn_orient_matrix_UB_13 0.0071001000
_diffrn_orient_matrix_UB_21 -0.0279955000
_diffrn_orient_matrix_UB_22 -0.0277639000
_diffrn_orient_matrix_UB_23 0.0030761000
_diffrn_orient_matrix_UB_31 0.0092479000
_diffrn_orient_matrix_UB_32 -0.0017103000
_diffrn_orient_matrix_UB_33 0.0198602000
_diffrn_radiation_monochromator graphite
_diffrn_radiation_probe x-ray
_diffrn_radiation_type MoK\a
_diffrn_radiation_wavelength 0.71073
_diffrn_reflns_av_R_equivalents 0.0477
_diffrn_reflns_av_unetI/netI 0.0109
_diffrn_reflns_Laue_measured_fraction_full 0.999
_diffrn_reflns_Laue_measured_fraction_max 0.999
_diffrn_reflns_limit_h_max 30
_diffrn_reflns_limit_h_min -30
_diffrn_reflns_limit_k_max 29
_diffrn_reflns_limit_k_min -30
_diffrn_reflns_limit_l_max 40
_diffrn_reflns_limit_l_min -40
_diffrn_reflns_number 98053
_diffrn_reflns_point_group_measured_fraction_full 0.999
_diffrn_reflns_point_group_measured_fraction_max 0.999
_diffrn_reflns_theta_full 25.242
_diffrn_reflns_theta_max 25.349
_diffrn_reflns_theta_min 2.233
_diffrn_source 'Enhance (Mo) X-ray Source'
_exptl_absorpt_coefficient_mu 1.978
_exptl_absorpt_correction_T_max 1.00000
_exptl_absorpt_correction_T_min 0.70314
_exptl_absorpt_correction_type multi-scan
_exptl_absorpt_process_details
;
CrysAlisPro, Agilent Technologies,
Version 1.171.37.33 (release 27-03-2014 CrysAlis171 .NET)
(compiled Mar 27 2014,17:12:48)
Empirical absorption correction using spherical harmonics,
 implemented in SCALE3 ABSPACK scaling algorithm.
;
_exptl_crystal_colour 'clear light colourless'
_exptl_crystal_colour_lustre clear
_exptl_crystal_colour_modifier light
_exptl_crystal_colour_primary colourless
_exptl_crystal_density_diffrn 1.766
_exptl_crystal_description needle
_exptl_crystal_F_000 9360
_exptl_crystal_size_max 0.7
_exptl_crystal_size_mid 0.07
_exptl_crystal_size_min 0.07
_refine_diff_density_max 0.336
_refine_diff_density_min -0.365
_refine_diff_density_rms 0.055
_refine_ls_extinction_coef .
_refine_ls_extinction_method none
_refine_ls_goodness_of_fit_ref 1.070
_refine_ls_hydrogen_treatment constr
_refine_ls_matrix_type full
_refine_ls_number_parameters 223
_refine_ls_number_reflns 3728
_refine_ls_number_restraints 14
_refine_ls_restrained_S_all 1.229
_refine_ls_R_factor_all 0.0317
_refine_ls_R_factor_gt 0.0276
_refine_ls_shift/su_max 0.001
_refine_ls_shift/su_mean 0.000
_refine_ls_structure_factor_coef Fsqd
_refine_ls_weighting_details 'w=1/[\s^2^(Fo^2^)+(0.0376P)^2^+39.0121P] where P=(Fo^2^+2Fc^2^)/3'
_refine_ls_weighting_scheme calc
_refine_ls_wR_factor_gt 0.0734
_refine_ls_wR_factor_ref 0.0757
_reflns_Friedel_coverage 0.000
_reflns_Friedel_fraction_full .
_reflns_Friedel_fraction_max .
_reflns_number_gt 3383
_reflns_number_total 3728
_reflns_threshold_expression 'I > 2\s(I)'
_cod_data_source_file rsta20160031supp3.cif
_cod_data_source_block ilb1928
_cod_original_cell_volume 18277.0(7)
_cod_database_code 1548414
_shelx_space_group_comment
;
The symmetry employed for this shelxl refinement is uniquely defined
by the following loop, which should always be used as a source of
symmetry information in preference to the above space-group names.
They are only intended as comments.
;
_reflns_odcompleteness_completeness 99.95
_reflns_odcompleteness_iscentric 1
_reflns_odcompleteness_theta 25.29
_olex2_refinement_description
;
1. Fixed Uiso
 At 1.5 times of:
  All C(H,H,H) groups
2.a Idealised Me refined as rotating group:
 C29(H29A,H29B,H29C), C1(H1A,H1B,H1C), C2(H2A,H2B,H2C), C8(H8A,H8B,H8C)
;
_olex2_submission_special_instructions 'No special instructions were received'

loop_
_space_group_symop_operation_xyz
'x, y, z'
'-y, x-y, z'
'-x+y, -x, z'
'x-y, -y, -z+1/2'
'-x, -x+y, -z+1/2'
'y, x, -z+1/2'
'x+2/3, y+1/3, z+1/3'
'-y+2/3, x-y+1/3, z+1/3'
'-x+y+2/3, -x+1/3, z+1/3'
'x-y+2/3, -y+1/3, -z+5/6'
'-x+2/3, -x+y+1/3, -z+5/6'
'y+2/3, x+1/3, -z+5/6'
'x+1/3, y+2/3, z+2/3'
'-y+1/3, x-y+2/3, z+2/3'
'-x+y+1/3, -x+2/3, z+2/3'
'x-y+1/3, -y+2/3, -z+7/6'
'-x+1/3, -x+y+2/3, -z+7/6'
'y+1/3, x+2/3, -z+7/6'
'-x, -y, -z'
'y, -x+y, -z'
'x-y, x, -z'
'-x+y, y, z-1/2'
'x, x-y, z-1/2'
'-y, -x, z-1/2'
'-x+2/3, -y+1/3, -z+1/3'
'y+2/3, -x+y+1/3, -z+1/3'
'x-y+2/3, x+1/3, -z+1/3'
'-x+y+2/3, y+1/3, z-1/6'
'x+2/3, x-y+1/3, z-1/6'
'-y+2/3, -x+1/3, z-1/6'
'-x+1/3, -y+2/3, -z+2/3'
'y+1/3, -x+y+2/3, -z+2/3'
'x-y+1/3, x+2/3, -z+2/3'
'-x+y+1/3, y+2/3, z+1/6'
'x+1/3, x-y+2/3, z+1/6'
'-y+1/3, -x+2/3, z+1/6'

loop_
_atom_site_label
_atom_site_type_symbol
_atom_site_fract_x
_atom_site_fract_y
_atom_site_fract_z
_atom_site_U_iso_or_equiv
_atom_site_adp_type
_atom_site_occupancy
_atom_site_site_symmetry_order
_atom_site_calc_flag
_atom_site_refinement_flags_posn
_atom_site_refinement_flags_adp
_atom_site_refinement_flags_occupancy
_atom_site_disorder_assembly
_atom_site_disorder_group
Ag1 Ag 0.36075(2) 0.02742(2) 0.0833 0.06012(12) Uani 1 2 d S T P . .
Ag2 Ag 0.37722(2) 0.03329(2) -0.00683(2) 0.06348(11) Uani 1 1 d . . . . .
Ag3 Ag 0.3333 0.07489(2) -0.0833 0.06819(13) Uani 1 2 d S T P . .
N1 N 0.27229(14) -0.06105(14) 0.0833 0.0493(8) Uani 1 2 d S T P . .
F5 F 0.38497(10) 0.22711(9) 0.00144(6) 0.0689(5) Uani 1 1 d . . . . .
F6 F 0.40283(9) 0.23747(9) 0.06543(6) 0.0685(5) Uani 1 1 d . . . . .
F8 F 0.26333(9) 0.15044(9) 0.01580(6) 0.0733(6) Uani 1 1 d . . . . .
F9 F 0.28102(10) 0.15074(9) 0.07932(6) 0.0735(6) Uani 1 1 d . . . . .
C10 C 0.36548(15) 0.19758(13) 0.03714(9) 0.0516(7) Uani 1 1 d . . . . .
N13 N 0.45223(11) 0.01136(12) 0.00044(8) 0.0523(6) Uani 1 1 d . . . . .
O16 O 0.36177(14) 0.11333(12) 0.00402(8) 0.0774(7) Uani 1 1 d . . . . .
O18 O 0.38355(12) 0.12482(11) 0.06917(8) 0.0710(7) Uani 1 1 d . . . . .
C21 C 0.30101(15) 0.18565(14) 0.04579(9) 0.0525(7) Uani 1 1 d . . . . .
C25 C 0.37131(14) 0.13939(14) 0.03684(10) 0.0539(7) Uani 1 1 d . . . . .
C29 C 0.22283(17) -0.00186(16) 0.06688(12) 0.0686(9) Uani 1 1 d . . . . .
H29A H 0.2619 0.0314 0.0752 0.103 Uiso 1 1 calc GR . . . .
H29B H 0.1908 0.0006 0.0809 0.103 Uiso 1 1 calc GR . . . .
H29C H 0.2180 0.0008 0.0385 0.103 Uiso 1 1 calc GR . . . .
C1 C 0.37619(16) -0.09534(16) -0.01034(12) 0.0696(9) Uani 1 1 d . . . . .
H1A H 0.3493 -0.0804 -0.0026 0.104 Uiso 1 1 calc GR . . . .
H1B H 0.3682 -0.1300 0.0060 0.104 Uiso 1 1 calc GR . . . .
H1C H 0.3693 -0.1075 -0.0381 0.104 Uiso 1 1 calc GR . . . .
O1 O 0.27726(15) 0.25166(14) 0.08274(8) 0.0848(8) Uani 1 1 d . . . . .
C4 C 0.29506(15) 0.24375(15) 0.05020(11) 0.0584(8) Uani 1 1 d . . . . .
O2 O 0.30772(14) 0.27460(12) 0.01936(9) 0.0837(8) Uani 1 1 d . . . . .
C5 C 0.21940(14) -0.06193(14) 0.07643(9) 0.0516(7) Uani 1 1 d . . . . .
C3 C 0.44142(14) -0.04562(14) -0.00475(9) 0.0516(7) Uani 1 1 d . . . . .
C6 C 0.50969(15) 0.05744(14) 0.00542(9) 0.0544(7) Uani 1 1 d . . . . .
C2 C 0.51923(18) 0.12080(17) 0.01107(13) 0.0773(11) Uani 1 1 d . . . . .
H2A H 0.5218 0.1391 -0.0147 0.116 Uiso 1 1 calc GR . . . .
H2B H 0.5566 0.1454 0.0257 0.116 Uiso 1 1 calc GR . . . .
H2C H 0.4854 0.1185 0.0258 0.116 Uiso 1 1 calc GR . . . .
C7 C 0.16405(14) -0.11691(15) 0.07775(9) 0.0526(7) Uani 1 1 d . . . . .
C8 C 0.10314(16) -0.12008(19) 0.07329(13) 0.0778(11) Uani 1 1 d . . . . .
H8A H 0.0908 -0.1119 0.0988 0.117 Uiso 1 1 calc GR . . . .
H8B H 0.0731 -0.1603 0.0643 0.117 Uiso 1 1 calc GR . . . .
H8C H 0.1067 -0.0901 0.0540 0.117 Uiso 1 1 calc GR . . . .
N2 N 0.16336(14) -0.16998(14) 0.0833 0.0506(8) Uani 1 2 d S T P . .

loop_
_atom_site_aniso_label
_atom_site_aniso_U_11
_atom_site_aniso_U_22
_atom_site_aniso_U_33
_atom_site_aniso_U_23
_atom_site_aniso_U_13
_atom_site_aniso_U_12
Ag1 0.05172(16) 0.05172(16) 0.0728(2) 0.00754(8) -0.00754(8) 0.02278(16)
Ag2 0.05951(17) 0.06363(17) 0.07368(19) -0.01214(12) -0.00862(12) 0.03556(14)
Ag3 0.0721(3) 0.05161(16) 0.0877(3) 0.00208(10) 0.0042(2) 0.03603(13)
N1 0.0479(14) 0.0479(14) 0.0515(19) 0.0021(8) -0.0021(8) 0.0234(16)
F5 0.0855(14) 0.0575(11) 0.0685(11) 0.0159(9) 0.0149(10) 0.0393(11)
F6 0.0730(12) 0.0498(10) 0.0795(12) -0.0152(9) -0.0196(10) 0.0282(10)
F8 0.0667(12) 0.0581(11) 0.0897(14) -0.0170(10) -0.0187(11) 0.0272(10)
F9 0.0891(15) 0.0649(12) 0.0751(12) 0.0197(10) 0.0209(11) 0.0450(11)
C10 0.0608(19) 0.0405(15) 0.0525(16) -0.0004(13) -0.0040(14) 0.0245(14)
N13 0.0482(14) 0.0502(15) 0.0561(14) -0.0073(11) -0.0029(12) 0.0228(12)
O16 0.108(2) 0.0681(16) 0.0772(16) -0.0193(13) -0.0224(15) 0.0600(16)
O18 0.0881(18) 0.0568(14) 0.0768(16) 0.0050(12) -0.0146(13) 0.0427(14)
C21 0.0612(19) 0.0426(16) 0.0540(17) -0.0011(13) -0.0038(14) 0.0262(14)
C25 0.0500(17) 0.0423(16) 0.070(2) -0.0009(15) -0.0057(15) 0.0239(14)
C29 0.062(2) 0.055(2) 0.091(2) 0.0087(18) -0.0015(18) 0.0317(17)
C1 0.0516(19) 0.060(2) 0.086(2) -0.0101(18) -0.0005(18) 0.0193(17)
O1 0.114(2) 0.093(2) 0.0821(18) -0.0168(15) -0.0101(16) 0.0780(19)
C4 0.0570(19) 0.0503(18) 0.071(2) -0.0067(16) -0.0144(16) 0.0294(16)
O2 0.108(2) 0.0619(16) 0.096(2) 0.0147(14) 0.0041(16) 0.0536(16)
C5 0.0542(18) 0.0516(17) 0.0508(16) 0.0019(13) -0.0026(14) 0.0276(15)
C3 0.0478(16) 0.0506(17) 0.0508(16) -0.0063(13) -0.0017(13) 0.0205(14)
C6 0.0549(18) 0.0494(17) 0.0564(17) -0.0057(14) -0.0016(14) 0.0244(15)
C2 0.068(2) 0.054(2) 0.108(3) -0.010(2) -0.001(2) 0.0297(19)
C7 0.0499(17) 0.0567(18) 0.0531(16) 0.0042(14) 0.0007(13) 0.0281(15)
C8 0.052(2) 0.078(3) 0.106(3) 0.016(2) 0.004(2) 0.0341(19)
N2 0.0495(14) 0.0495(14) 0.0478(18) 0.0012(8) -0.0012(8) 0.0211(17)

loop_
_atom_type_symbol
_atom_type_description
_atom_type_scat_dispersion_real
_atom_type_scat_dispersion_imag
_atom_type_scat_source
C C 0.0033 0.0016 'International Tables Vol C Tables 4.2.6.8 and 6.1.1.4'
H H 0.0000 0.0000 'International Tables Vol C Tables 4.2.6.8 and 6.1.1.4'
Ag Ag -0.8971 1.1015 'International Tables Vol C Tables 4.2.6.8 and 6.1.1.4'
F F 0.0171 0.0103 'International Tables Vol C Tables 4.2.6.8 and 6.1.1.4'
N N 0.0061 0.0033 'International Tables Vol C Tables 4.2.6.8 and 6.1.1.4'
O O 0.0106 0.0060 'International Tables Vol C Tables 4.2.6.8 and 6.1.1.4'

loop_
_geom_angle_atom_site_label_1
_geom_angle_atom_site_label_2
_geom_angle_atom_site_label_3
_geom_angle
_geom_angle_site_symmetry_1
_geom_angle_site_symmetry_3
Ag2 Ag1 Ag2 169.315(17) . 18_544
N1 Ag1 Ag2 95.342(8) . 18_544
N1 Ag1 Ag2 95.343(8) . .
N1 Ag1 O18 131.78(7) . 18_544
N1 Ag1 O18 131.78(7) . .
O18 Ag1 Ag2 77.69(7) . .
O18 Ag1 Ag2 77.69(7) 18_544 18_544
O18 Ag1 Ag2 95.11(6) . 18_544
O18 Ag1 Ag2 95.11(6) 18_544 .
O18 Ag1 O18 96.43(14) . 18_544
Ag1 Ag2 Ag3 139.005(10) . .
N13 Ag2 Ag1 89.58(7) . .
N13 Ag2 Ag3 130.57(7) . .
N13 Ag2 O16 138.31(10) . .
N13 Ag2 O2 128.33(10) . 20
O16 Ag2 Ag1 78.75(7) . .
O16 Ag2 Ag3 65.70(6) . .
O16 Ag2 O2 92.59(11) . 20
O2 Ag2 Ag1 93.86(8) 20 .
O2 Ag2 Ag3 69.12(8) 20 .
Ag2 Ag3 Ag2 119.053(15) . 11_554
O1 Ag3 Ag2 56.49(7) 20 11_554
O1 Ag3 Ag2 84.15(8) 20 .
O1 Ag3 Ag2 56.49(7) 30 .
O1 Ag3 Ag2 84.16(8) 30 11_554
O1 Ag3 O1 99.72(16) 20 30
N2 Ag3 Ag2 120.475(8) 21 11_554
N2 Ag3 Ag2 120.471(8) 21 .
N2 Ag3 O1 130.14(8) 21 30
N2 Ag3 O1 130.14(8) 21 20
C5 N1 Ag1 120.32(19) 18_544 .
C5 N1 Ag1 120.33(19) . .
C5 N1 C5 119.3(4) 18_544 .
F5 C10 C21 109.3(2) . .
F5 C10 C25 109.6(3) . .
F6 C10 F5 106.0(2) . .
F6 C10 C21 106.9(2) . .
F6 C10 C25 110.4(3) . .
C21 C10 C25 114.3(2) . .
C3 N13 Ag2 120.7(2) . .
C3 N13 C6 120.0(3) . .
C6 N13 Ag2 118.8(2) . .
C25 O16 Ag2 122.7(2) . .
C25 O18 Ag1 122.7(2) . .
F8 C21 C10 108.5(3) . .
F8 C21 C4 108.7(2) . .
F9 C21 F8 105.7(2) . .
F9 C21 C10 107.3(2) . .
F9 C21 C4 110.8(3) . .
C10 C21 C4 115.3(3) . .
O16 C25 C10 115.1(3) . .
O18 C25 C10 115.9(3) . .
O18 C25 O16 129.0(3) . .
C4 O1 Ag3 113.8(2) . 21
O1 C4 C21 116.9(3) . .
O1 C4 O2 129.4(3) . .
O2 C4 C21 113.6(3) . .
C4 O2 Ag2 133.7(3) . 21
N1 C5 C29 117.5(3) . .
N1 C5 C7 120.3(3) . .
C7 C5 C29 122.2(3) . .
N13 C3 C1 117.7(3) . .
N13 C3 C6 120.1(3) . 19_655
C6 C3 C1 122.1(3) 19_655 .
N13 C6 C3 119.8(3) . 19_655
N13 C6 C2 117.8(3) . .
C3 C6 C2 122.4(3) 19_655 .
C5 C7 C8 122.6(3) . .
N2 C7 C5 120.3(3) . .
N2 C7 C8 117.2(3) . .
C7 N2 Ag3 120.33(19) . 20
C7 N2 Ag3 120.32(19) 18_544 20
C7 N2 C7 119.4(4) 18_544 .

loop_
_geom_bond_atom_site_label_1
_geom_bond_atom_site_label_2
_geom_bond_distance
_geom_bond_site_symmetry_2
Ag1 Ag2 3.0220(3) .
Ag1 Ag2 3.0219(3) 18_544
Ag1 N1 2.228(4) .
Ag1 O18 2.272(2) .
Ag1 O18 2.272(2) 18_544
Ag2 Ag3 3.1554(3) .
Ag2 N13 2.230(3) .
Ag2 O16 2.265(2) .
Ag2 O2 2.308(3) 20
Ag3 Ag2 3.1554(3) 11_554
Ag3 O1 2.330(3) 30
Ag3 O1 2.330(3) 20
Ag3 N2 2.228(4) 21
N1 C5 1.341(4) 18_544
N1 C5 1.341(4) .
F5 C10 1.357(3) .
F6 C10 1.355(3) .
F8 C21 1.357(3) .
F9 C21 1.352(3) .
C10 C21 1.524(4) .
C10 C25 1.544(4) .
N13 C3 1.331(4) .
N13 C6 1.338(4) .
O16 C25 1.234(4) .
O18 C25 1.225(4) .
C21 C4 1.550(4) .
C29 C5 1.506(4) .
C1 C3 1.498(4) .
O1 Ag3 2.330(3) 21
O1 C4 1.226(4) .
C4 O2 1.229(4) .
O2 Ag2 2.308(3) 21
C5 C7 1.390(4) .
C3 C6 1.404(5) 19_655
C6 C3 1.404(5) 19_655
C6 C2 1.502(5) .
C7 C8 1.503(4) .
C7 N2 1.341(4) .
N2 Ag3 2.228(4) 20
N2 C7 1.341(4) 18_544

loop_
_geom_torsion_atom_site_label_1
_geom_torsion_atom_site_label_2
_geom_torsion_atom_site_label_3
_geom_torsion_atom_site_label_4
_geom_torsion
_geom_torsion_site_symmetry_1
_geom_torsion_site_symmetry_2
_geom_torsion_site_symmetry_3
_geom_torsion_site_symmetry_4
Ag1 N1 C5 C29 2.9(3) . . . .
Ag1 N1 C5 C7 -177.9(2) . . . .
Ag1 O18 C25 C10 156.6(2) . . . .
Ag1 O18 C25 O16 -21.8(5) . . . .
Ag2 N13 C3 C1 -7.7(4) . . . .
Ag2 N13 C3 C6 171.5(2) . . . 19_655
Ag2 N13 C6 C3 -171.6(2) . . . 19_655
Ag2 N13 C6 C2 7.6(4) . . . .
Ag2 O16 C25 C10 173.1(2) . . . .
Ag2 O16 C25 O18 -8.4(5) . . . .
Ag3 O1 C4 C21 -172.8(2) 21 . . .
Ag3 O1 C4 O2 5.0(5) 21 . . .
N1 C5 C7 C8 175.4(3) . . . .
N1 C5 C7 N2 -4.3(4) . . . .
F5 C10 C21 F8 60.0(3) . . . .
F5 C10 C21 F9 173.7(2) . . . .
F5 C10 C21 C4 -62.2(3) . . . .
F5 C10 C25 O16 -34.3(4) . . . .
F5 C10 C25 O18 147.0(3) . . . .
F6 C10 C21 F8 174.3(2) . . . .
F6 C10 C21 F9 -71.9(3) . . . .
F6 C10 C21 C4 52.1(3) . . . .
F6 C10 C25 O16 -150.6(3) . . . .
F6 C10 C25 O18 30.7(4) . . . .
F8 C21 C4 O1 119.7(3) . . . .
F8 C21 C4 O2 -58.5(4) . . . .
F9 C21 C4 O1 3.9(4) . . . .
F9 C21 C4 O2 -174.2(3) . . . .
C10 C21 C4 O1 -118.2(3) . . . .
C10 C21 C4 O2 63.6(4) . . . .
C21 C10 C25 O16 88.8(4) . . . .
C21 C10 C25 O18 -89.9(3) . . . .
C21 C4 O2 Ag2 -153.4(2) . . . 21
C25 C10 C21 F8 -63.3(3) . . . .
C25 C10 C21 F9 50.5(3) . . . .
C25 C10 C21 C4 174.6(3) . . . .
C29 C5 C7 C8 -5.4(5) . . . .
C29 C5 C7 N2 174.9(3) . . . .
O1 C4 O2 Ag2 28.8(6) . . . 21
C5 N1 C5 C29 -177.1(3) 18_544 . . .
C5 N1 C5 C7 2.1(2) 18_544 . . .
C5 C7 N2 Ag3 -177.9(2) . . . 20
C5 C7 N2 C7 2.1(2) . . . 18_544
C3 N13 C6 C3 0.7(5) . . . 19_655
C3 N13 C6 C2 179.9(3) . . . .
C6 N13 C3 C1 -179.8(3) . . . .
C6 N13 C3 C6 -0.7(5) . . . 19_655
C8 C7 N2 Ag3 2.4(3) . . . 20
C8 C7 N2 C7 -177.6(3) . . . 18_544
